data_4125865
loop_
_publ_author_name
'Atzori, Matteo'
'Tesi, Lorenzo'
'Benci, Stefano'
'Lunghi, Alessandro'
'Righini, Roberto'
'Taschin, Andrea'
'Torre, Renato'
'Sorace, Lorenzo'
'Sessoli, Roberta'

_publ_section_title
;
 Spin Dynamics and Low Energy Vibrations: Insights from Vanadyl-Based
 Potential Molecular Qubits.
;
_journal_issue 12
_journal_name_full 'Journal of the American Chemical Society'
_journal_page_first 4338
_journal_page_last 4341
_journal_paper_doi 10.1021/jacs.7b01266
_journal_volume 139
_journal_year 2017
_chemical_formula_moiety 'C10 H20 N2 O S4 V'
_chemical_formula_sum 'C10 H20 N2 O S4 V'
_chemical_formula_weight 363.46
_chemical_name_systematic
;
 ?
;
_space_group_IT_number 14
_symmetry_cell_setting monoclinic
_symmetry_space_group_name_Hall '-P 2ybc'
_symmetry_space_group_name_H-M 'P 1 21/c 1'
_atom_sites_solution_hydrogens geom
_atom_sites_solution_primary direct
_atom_sites_solution_secondary difmap
_audit_creation_method SHELXL-97
_cell_angle_alpha 90.00
_cell_angle_beta 105.076(6)
_cell_angle_gamma 90.00
_cell_formula_units_Z 4
_cell_length_a 12.7241(7)
_cell_length_b 13.8775(8)
_cell_length_c 9.4376(6)
_cell_measurement_reflns_used 4194
_cell_measurement_temperature 100(2)
_cell_measurement_theta_max 70.5070
_cell_measurement_theta_min 4.8030
_cell_volume 1609.12(17)
_computing_cell_refinement
;
CrysAlisPro, Agilent Technologies,
Version 1.171.37.35g (release 09-12-2014 CrysAlis171 .NET)
(compiled Dec  9 2014,15:38:47)
;
_computing_data_collection
;
CrysAlisPro, Agilent Technologies,
Version 1.171.37.35g (release 09-12-2014 CrysAlis171 .NET)
(compiled Dec  9 2014,15:38:47)
;
_computing_data_reduction
;
CrysAlisPro, Agilent Technologies,
Version 1.171.37.35g (release 09-12-2014 CrysAlis171 .NET)
(compiled Dec  9 2014,15:38:47)
;
_computing_structure_refinement 'SHELXL-97 (Sheldrick, 1997)'
_computing_structure_solution 'SHELXL-97 (Sheldrick, 1997)'
_diffrn_ambient_temperature 100(2)
_diffrn_detector_area_resol_mean 8.1241
_diffrn_measured_fraction_theta_full 0.999
_diffrn_measured_fraction_theta_max 0.999
_diffrn_measurement_device_type 'Xcalibur, Onyx'
_diffrn_measurement_method '\w scans'
_diffrn_radiation_monochromator graphite
_diffrn_radiation_source 'Enhance (Cu) X-ray Source'
_diffrn_radiation_type CuK\a
_diffrn_radiation_wavelength 1.54184
_diffrn_reflns_av_R_equivalents 0.0697
_diffrn_reflns_av_sigmaI/netI 0.0640
_diffrn_reflns_limit_h_max 14
_diffrn_reflns_limit_h_min -15
_diffrn_reflns_limit_k_max 16
_diffrn_reflns_limit_k_min -10
_diffrn_reflns_limit_l_max 11
_diffrn_reflns_limit_l_min -10
_diffrn_reflns_number 8480
_diffrn_reflns_theta_full 70.63
_diffrn_reflns_theta_max 70.63
_diffrn_reflns_theta_min 4.81
_exptl_absorpt_coefficient_mu 9.929
_exptl_absorpt_correction_T_max 1.00000
_exptl_absorpt_correction_T_min 0.42688
_exptl_absorpt_correction_type multi-scan
_exptl_absorpt_process_details
;
CrysAlisPro, Agilent Technologies,
Version 1.171.37.35g (release 09-12-2014 CrysAlis171 .NET)
(compiled Dec  9 2014,15:38:47)
Empirical absorption correction using spherical harmonics,
 implemented in SCALE3 ABSPACK scaling algorithm.
;
_exptl_crystal_colour blue-gray
_exptl_crystal_density_diffrn 1.500
_exptl_crystal_density_meas ?
_exptl_crystal_density_method 'not measured'
_exptl_crystal_description prism
_exptl_crystal_F_000 756
_exptl_crystal_size_max 0.10
_exptl_crystal_size_mid 0.09
_exptl_crystal_size_min 0.03
_refine_diff_density_max 1.559
_refine_diff_density_min -0.975
_refine_diff_density_rms 0.174
_refine_ls_extinction_method none
_refine_ls_goodness_of_fit_ref 1.048
_refine_ls_hydrogen_treatment mixed
_refine_ls_matrix_type full
_refine_ls_number_parameters 163
_refine_ls_number_reflns 2994
_refine_ls_number_restraints 0
_refine_ls_restrained_S_all 1.048
_refine_ls_R_factor_all 0.0867
_refine_ls_R_factor_gt 0.0742
_refine_ls_shift/su_max 0.000
_refine_ls_shift/su_mean 0.000
_refine_ls_structure_factor_coef Fsqd
_refine_ls_weighting_details 'calc w=1/[\s^2^(Fo^2^)+(0.1445P)^2^+2.0488P] where P=(Fo^2^+2Fc^2^)/3'
_refine_ls_weighting_scheme calc
_refine_ls_wR_factor_gt 0.1946
_refine_ls_wR_factor_ref 0.2191
_reflns_number_gt 2483
_reflns_number_total 2994
_reflns_threshold_expression >2sigma(I)
_cod_data_source_file ja7b01266_si_002.cif
_cod_data_source_block Atzori_Sessoli_Compound_1
_cod_depositor_comments
;
The following automatic conversions were performed:

'_exptl_crystal_density_meas' value 'not measured' was changed to '?'
- the value is perceived as not measured.

Automatic conversion script
Id: cif_fix_values 4973 2017-02-22 13:04:09Z antanas 

 Adding full bibliography for 4125865.cif.
;
_cod_original_cell_volume 1609.12(16)
_cod_original_sg_symbol_H-M 'P 21/c'
_cod_database_code 4125865

loop_
_symmetry_equiv_pos_as_xyz
'x, y, z'
'-x, y+1/2, -z+1/2'
'-x, -y, -z'
'x, -y-1/2, z-1/2'

loop_
_atom_site_label
_atom_site_type_symbol
_atom_site_fract_x
_atom_site_fract_y
_atom_site_fract_z
_atom_site_U_iso_or_equiv
_atom_site_adp_type
_atom_site_occupancy
_atom_site_symmetry_multiplicity
_atom_site_calc_flag
_atom_site_refinement_flags
C5B C 0.3234(4) -0.1611(4) -0.3898(5) 0.0275(11) Uani 1 1 d .
H5B1 H 0.3825 -0.1902 -0.4200 0.041 Uiso 1 1 calc R
H5B2 H 0.3436 -0.0970 -0.3546 0.041 Uiso 1 1 calc R
H5B3 H 0.2603 -0.1582 -0.4718 0.041 Uiso 1 1 calc R
C6B C 0.0610(4) -0.3026(4) -0.2437(6) 0.0327(12) Uani 1 1 d .
H6B1 H -0.0113 -0.3181 -0.3002 0.049 Uiso 1 1 calc R
H6B2 H 0.0617 -0.2964 -0.1421 0.049 Uiso 1 1 calc R
H6B3 H 0.1100 -0.3531 -0.2544 0.049 Uiso 1 1 calc R
C5A C 0.4408(5) 0.3870(4) 0.0702(7) 0.0358(12) Uani 1 1 d .
H5A1 H 0.5116 0.4160 0.0904 0.054 Uiso 1 1 calc R
H5A2 H 0.3871 0.4322 0.0189 0.054 Uiso 1 1 calc R
H5A3 H 0.4392 0.3307 0.0105 0.054 Uiso 1 1 calc R
C6A C 0.1538(5) 0.4194(5) 0.0567(7) 0.0399(14) Uani 1 1 d .
H6A1 H 0.0967 0.4602 0.0714 0.060 Uiso 1 1 calc R
H6A2 H 0.1229 0.3678 -0.0087 0.060 Uiso 1 1 calc R
H6A3 H 0.2020 0.4565 0.0149 0.060 Uiso 1 1 calc R
V1 V 0.26370(7) 0.01990(6) 0.12612(9) 0.0230(3) Uani 1 1 d .
S2B S 0.11997(10) -0.06199(9) -0.05038(13) 0.0254(3) Uani 1 1 d .
S2A S 0.16500(10) 0.16690(9) 0.13240(14) 0.0276(4) Uani 1 1 d .
S1B S 0.35353(9) -0.07775(9) -0.01741(12) 0.0240(3) Uani 1 1 d .
S1A S 0.39521(10) 0.14587(9) 0.14473(14) 0.0273(4) Uani 1 1 d .
C1B C 0.2243(4) -0.1158(3) -0.1093(5) 0.0219(10) Uani 1 1 d .
N1B N 0.2072(3) -0.1787(3) -0.2172(4) 0.0261(9) Uani 1 1 d .
O1 O 0.2795(3) -0.0317(3) 0.2808(4) 0.0305(8) Uani 1 1 d .
N1A N 0.3067(3) 0.3135(3) 0.1905(5) 0.0266(9) Uani 1 1 d .
C3B C 0.2979(4) -0.2206(4) -0.2683(5) 0.0264(10) Uani 1 1 d .
H3B1 H 0.2787 -0.2855 -0.3037 0.032 Uiso 1 1 calc R
H3B2 H 0.3622 -0.2244 -0.1864 0.032 Uiso 1 1 calc R
C1A C 0.2914(4) 0.2236(4) 0.1608(5) 0.0243(10) Uani 1 1 d .
C4B C 0.0967(4) -0.2084(4) -0.2979(5) 0.0285(11) Uani 1 1 d .
H4B1 H 0.0941 -0.2149 -0.4011 0.034 Uiso 1 1 calc R
H4B2 H 0.0457 -0.1583 -0.2890 0.034 Uiso 1 1 calc R
C3A C 0.4159(4) 0.3585(4) 0.2138(6) 0.0271(10) Uani 1 1 d .
H3A1 H 0.4709 0.3135 0.2658 0.033 Uiso 1 1 calc R
H3A2 H 0.4195 0.4153 0.2747 0.033 Uiso 1 1 calc R
C4A C 0.2168(4) 0.3781(4) 0.2025(6) 0.0298(11) Uani 1 1 d .
H4A1 H 0.2466 0.4307 0.2684 0.036 Uiso 1 1 calc R
H4A2 H 0.1671 0.3425 0.2454 0.036 Uiso 1 1 calc R

loop_
_atom_site_aniso_label
_atom_site_aniso_U_11
_atom_site_aniso_U_22
_atom_site_aniso_U_33
_atom_site_aniso_U_23
_atom_site_aniso_U_13
_atom_site_aniso_U_12
C5B 0.031(3) 0.028(3) 0.025(2) 0.000(2) 0.009(2) -0.001(2)
C6B 0.027(3) 0.045(3) 0.027(3) -0.005(2) 0.009(2) -0.008(2)
C5A 0.029(3) 0.037(3) 0.042(3) 0.001(2) 0.008(2) -0.004(2)
C6A 0.028(3) 0.037(3) 0.050(3) 0.004(3) 0.002(2) 0.007(2)
V1 0.0256(5) 0.0229(5) 0.0198(5) -0.0006(3) 0.0046(4) -0.0007(3)
S2B 0.0232(7) 0.0288(7) 0.0234(6) -0.0031(5) 0.0046(5) 0.0000(5)
S2A 0.0228(7) 0.0257(7) 0.0344(7) -0.0032(5) 0.0074(5) -0.0012(5)
S1B 0.0234(7) 0.0243(6) 0.0229(6) -0.0020(4) 0.0035(5) -0.0005(4)
S1A 0.0230(7) 0.0237(7) 0.0347(7) -0.0029(5) 0.0065(5) 0.0002(5)
C1B 0.029(3) 0.020(2) 0.015(2) 0.0056(17) 0.0020(17) 0.0046(18)
N1B 0.028(2) 0.028(2) 0.0202(19) 0.0011(17) 0.0031(16) 0.0011(17)
O1 0.038(2) 0.030(2) 0.0216(18) -0.0002(14) 0.0046(14) -0.0006(16)
N1A 0.023(2) 0.030(2) 0.025(2) -0.0029(17) 0.0027(16) 0.0005(17)
C3B 0.028(3) 0.030(3) 0.021(2) -0.004(2) 0.0079(19) 0.002(2)
C1A 0.024(2) 0.025(2) 0.022(2) -0.0029(19) 0.0049(18) -0.005(2)
C4B 0.025(3) 0.037(3) 0.020(2) -0.004(2) -0.0007(18) -0.001(2)
C3A 0.024(3) 0.028(3) 0.028(2) -0.004(2) 0.0037(19) -0.003(2)
C4A 0.029(3) 0.024(3) 0.037(3) -0.007(2) 0.010(2) -0.002(2)

loop_
_atom_type_symbol
_atom_type_description
_atom_type_scat_dispersion_real
_atom_type_scat_dispersion_imag
_atom_type_scat_source
C C 0.0181 0.0091 'International Tables Vol C Tables 4.2.6.8 and 6.1.1.4'
H H 0.0000 0.0000 'International Tables Vol C Tables 4.2.6.8 and 6.1.1.4'
N N 0.0311 0.0180 'International Tables Vol C Tables 4.2.6.8 and 6.1.1.4'
O O 0.0492 0.0322 'International Tables Vol C Tables 4.2.6.8 and 6.1.1.4'
S S 0.3331 0.5567 'International Tables Vol C Tables 4.2.6.8 and 6.1.1.4'
V V 0.0687 2.1097 'International Tables Vol C Tables 4.2.6.8 and 6.1.1.4'

loop_
_geom_angle_atom_site_label_1
_geom_angle_atom_site_label_2
_geom_angle_atom_site_label_3
_geom_angle
C3B C5B H5B1 109.5
C3B C5B H5B2 109.5
H5B1 C5B H5B2 109.5
C3B C5B H5B3 109.5
H5B1 C5B H5B3 109.5
H5B2 C5B H5B3 109.5
C4B C6B H6B1 109.5
C4B C6B H6B2 109.5
H6B1 C6B H6B2 109.5
C4B C6B H6B3 109.5
H6B1 C6B H6B3 109.5
H6B2 C6B H6B3 109.5
C3A C5A H5A1 109.5
C3A C5A H5A2 109.5
H5A1 C5A H5A2 109.5
C3A C5A H5A3 109.5
H5A1 C5A H5A3 109.5
H5A2 C5A H5A3 109.5
C4A C6A H6A1 109.5
C4A C6A H6A2 109.5
H6A1 C6A H6A2 109.5
C4A C6A H6A3 109.5
H6A1 C6A H6A3 109.5
H6A2 C6A H6A3 109.5
O1 V1 S1A 110.02(14)
O1 V1 S2A 107.53(14)
S1A V1 S2A 74.83(5)
O1 V1 S1B 107.35(14)
S1A V1 S1B 91.56(5)
S2A V1 S1B 145.07(5)
O1 V1 S2B 108.26(14)
S1A V1 S2B 141.62(6)
S2A V1 S2B 96.29(5)
S1B V1 S2B 74.44(4)
C1B S2B V1 85.30(17)
C1A S2A V1 85.41(18)
C1B S1B V1 85.70(17)
C1A S1A V1 85.82(17)
N1B C1B S1B 122.3(4)
N1B C1B S2B 123.2(4)
S1B C1B S2B 114.5(3)
C1B N1B C4B 122.0(4)
C1B N1B C3B 121.8(4)
C4B N1B C3B 116.2(4)
C1A N1A C4A 122.0(4)
C1A N1A C3A 121.6(4)
C4A N1A C3A 116.4(4)
N1B C3B C5B 111.8(4)
N1B C3B H3B1 109.3
C5B C3B H3B1 109.3
N1B C3B H3B2 109.3
C5B C3B H3B2 109.3
H3B1 C3B H3B2 107.9
N1A C1A S1A 123.1(4)
N1A C1A S2A 123.6(4)
S1A C1A S2A 113.3(3)
N1B C4B C6B 113.4(4)
N1B C4B H4B1 108.9
C6B C4B H4B1 108.9
N1B C4B H4B2 108.9
C6B C4B H4B2 108.9
H4B1 C4B H4B2 107.7
N1A C3A C5A 112.4(4)
N1A C3A H3A1 109.1
C5A C3A H3A1 109.1
N1A C3A H3A2 109.1
C5A C3A H3A2 109.1
H3A1 C3A H3A2 107.9
N1A C4A C6A 113.4(4)
N1A C4A H4A1 108.9
C6A C4A H4A1 108.9
N1A C4A H4A2 108.9
C6A C4A H4A2 108.9
H4A1 C4A H4A2 107.7

loop_
_geom_bond_atom_site_label_1
_geom_bond_atom_site_label_2
_geom_bond_distance
C5B C3B 1.516(7)
C5B H5B1 0.9600
C5B H5B2 0.9600
C5B H5B3 0.9600
C6B C4B 1.516(8)
C6B H6B1 0.9600
C6B H6B2 0.9600
C6B H6B3 0.9600
C5A C3A 1.522(8)
C5A H5A1 0.9600
C5A H5A2 0.9600
C5A H5A3 0.9600
C6A C4A 1.514(8)
C6A H6A1 0.9600
C6A H6A2 0.9600
C6A H6A3 0.9600
V1 O1 1.591(4)
V1 S1A 2.3945(14)
V1 S2A 2.4044(15)
V1 S1B 2.4048(14)
V1 S2B 2.4138(14)
S2B C1B 1.735(5)
S2A C1A 1.747(5)
S1B C1B 1.730(5)
S1A C1A 1.742(5)
C1B N1B 1.316(7)
N1B C4B 1.473(6)
N1B C3B 1.480(6)
N1A C1A 1.282(7)
N1A C4A 1.480(7)
N1A C3A 1.487(6)
C3B H3B1 0.9700
C3B H3B2 0.9700
C4B H4B1 0.9700
C4B H4B2 0.9700
C3A H3A1 0.9700
C3A H3A2 0.9700
C4A H4A1 0.9700
C4A H4A2 0.9700
